data_7128511
loop_
_publ_author_name
'Sugiura, Shinya'
'Maeda, Hiromitsu'

_publ_section_title
;
 Pyrrole-bridged quinones: \p-electronic systems that modulate electronic
 structures by tautomerism and deprotonation.
;
_journal_issue 57
_journal_name_full 'Chemical communications (Cambridge, England)'
_journal_page_first 6983
_journal_page_last 6986
_journal_paper_doi 10.1039/d1cc02691g
_journal_volume 57
_journal_year 2021
_chemical_formula_moiety 'C32 H40 Br2 N O2, C12 H28 N'
_chemical_formula_sum 'C44 H68 Br2 N2 O2'
_chemical_formula_weight 816.82
_space_group_crystal_system orthorhombic
_space_group_IT_number 19
_space_group_name_Hall 'P 2ac 2ab'
_space_group_name_H-M_alt 'P 21 21 21'
_atom_sites_solution_hydrogens geom
_audit_creation_method SHELXL-2014/7
_audit_update_record
;
2021-04-09 deposited with the CCDC.	2021-06-17 downloaded from the CCDC.
;
_cell_angle_alpha 90
_cell_angle_beta 90
_cell_angle_gamma 90
_cell_formula_units_Z 4
_cell_length_a 15.404(2)
_cell_length_b 15.899(2)
_cell_length_c 17.995(2)
_cell_measurement_reflns_used 9960
_cell_measurement_temperature 90
_cell_measurement_theta_max 34.09
_cell_measurement_theta_min 2.16
_cell_volume 4407.1(9)
_computing_cell_refinement 'APEX3 v2019.11 (Bruker AXS Inc., 2019)'
_computing_data_collection 'Bruker Instrument Service V6.2.14 (Bruker AXS Inc., 2020)'
_computing_data_reduction 'SAINT V8.40B (Bruker AXS Inc., 2013)'
_computing_structure_refinement 'SHELXL-2014 (Sheldrick, 2014)'
_computing_structure_solution 'SHELXT (Sheldrick, 2013)'
_diffrn_ambient_temperature 90
_diffrn_detector_area_resol_mean 7.391
_diffrn_measured_fraction_theta_full 0.994
_diffrn_measured_fraction_theta_max 0.890
_diffrn_measurement_device_type 'Bruker D8 goniometer'
_diffrn_measurement_method 'omega scans'
_diffrn_radiation_monochromator 'Incoatec Helios multilayered confocal mirror'
_diffrn_radiation_type MoK\a
_diffrn_radiation_wavelength 0.71073
_diffrn_reflns_av_R_equivalents 0.0775
_diffrn_reflns_av_unetI/netI 0.0736
_diffrn_reflns_Laue_measured_fraction_full 0.994
_diffrn_reflns_Laue_measured_fraction_max 0.890
_diffrn_reflns_limit_h_max 22
_diffrn_reflns_limit_h_min -23
_diffrn_reflns_limit_k_max 21
_diffrn_reflns_limit_k_min -25
_diffrn_reflns_limit_l_max 26
_diffrn_reflns_limit_l_min -25
_diffrn_reflns_number 68939
_diffrn_reflns_point_group_measured_fraction_full 0.993
_diffrn_reflns_point_group_measured_fraction_max 0.862
_diffrn_reflns_theta_full 25.242
_diffrn_reflns_theta_max 35.494
_diffrn_reflns_theta_min 2.264
_diffrn_source 'sealed tube'
_exptl_absorpt_coefficient_mu 1.875
_exptl_absorpt_correction_T_max 0.706
_exptl_absorpt_correction_T_min 0.408
_exptl_absorpt_correction_type multi-scan
_exptl_absorpt_process_details
;
SADABS Sheldrick 1996
;
_exptl_crystal_colour purple
_exptl_crystal_density_diffrn 1.231
_exptl_crystal_description block
_exptl_crystal_F_000 1728
_exptl_crystal_size_max 0.600
_exptl_crystal_size_mid 0.300
_exptl_crystal_size_min 0.200
_refine_diff_density_max 0.658
_refine_diff_density_min -0.706
_refine_diff_density_rms 0.088
_refine_ls_abs_structure_details
;
 Flack x determined using 5183 quotients [(I+)-(I-)]/[(I+)+(I-)]
 (Parsons, Flack and Wagner, Acta Cryst. B69 (2013) 249-259).
;
_refine_ls_abs_structure_Flack 0.394(4)
_refine_ls_extinction_method none
_refine_ls_goodness_of_fit_ref 1.025
_refine_ls_hydrogen_treatment constr
_refine_ls_matrix_type full
_refine_ls_number_parameters 467
_refine_ls_number_reflns 17335
_refine_ls_number_restraints 0
_refine_ls_restrained_S_all 1.025
_refine_ls_R_factor_all 0.0731
_refine_ls_R_factor_gt 0.0547
_refine_ls_shift/su_max 0.000
_refine_ls_shift/su_mean 0.000
_refine_ls_structure_factor_coef Fsqd
_refine_ls_weighting_details 'w=1/[\s^2^(Fo^2^)+(0.0427P)^2^+4.2583P] where P=(Fo^2^+2Fc^2^)/3'
_refine_ls_weighting_scheme calc
_refine_ls_wR_factor_gt 0.1223
_refine_ls_wR_factor_ref 0.1307
_reflns_Friedel_coverage 0.789
_reflns_Friedel_fraction_full 0.991
_reflns_Friedel_fraction_max 0.828
_reflns_number_gt 13957
_reflns_number_total 17335
_reflns_threshold_expression 'I > 2\s(I)'
_cod_data_source_file d1cc02691g2.cif
_cod_data_source_block mo_210219_ss_8_1_0m_a
_cod_depositor_comments 'Adding full bibliography for 7128507--7128511.cif.'
_cod_original_cell_volume 4406.9(10)
_cod_database_code 7128511
_shelx_shelxl_version_number 2014/7
_shelx_space_group_comment
;
The symmetry employed for this shelxl refinement is uniquely defined
by the following loop, which should always be used as a source of
symmetry information in preference to the above space-group names.
They are only intended as comments.
;
_shelx_estimated_absorpt_t_min 0.399
_shelx_estimated_absorpt_t_max 0.706

loop_
_space_group_symop_operation_xyz
'x, y, z'
'-x+1/2, -y, z+1/2'
'x+1/2, -y+1/2, -z'
'-x, y+1/2, -z+1/2'

loop_
_atom_site_label
_atom_site_type_symbol
_atom_site_fract_x
_atom_site_fract_y
_atom_site_fract_z
_atom_site_U_iso_or_equiv
_atom_site_adp_type
_atom_site_occupancy
_atom_site_site_symmetry_order
_atom_site_calc_flag
_atom_site_refinement_flags_posn
_atom_site_refinement_flags_adp
_atom_site_refinement_flags_occupancy
_atom_site_disorder_assembly
_atom_site_disorder_group
C1 C 0.3516(3) 0.2038(3) 0.1089(2) 0.0273(8) Uani 1 1 d . . . . .
C2 C 0.4379(3) 0.2103(3) 0.0659(2) 0.0343(9) Uani 1 1 d . . . . .
H2 H 0.4472 0.2687 0.0503 0.051 Uiso 1 1 calc R U . . .
H2A H 0.4356 0.1739 0.0221 0.051 Uiso 1 1 calc R U . . .
H2B H 0.4858 0.1926 0.0982 0.051 Uiso 1 1 calc R U . . .
C3 C 0.2757(3) 0.2328(3) 0.0592(2) 0.0377(10) Uani 1 1 d . . . . .
H3 H 0.2216 0.2311 0.0877 0.057 Uiso 1 1 calc R U . . .
H3A H 0.2710 0.1954 0.0161 0.057 Uiso 1 1 calc R U . . .
H3B H 0.2864 0.2905 0.0422 0.057 Uiso 1 1 calc R U . . .
C4 C 0.3370(3) 0.1105(3) 0.1275(2) 0.0355(10) Uani 1 1 d . . . . .
H4 H 0.3824 0.0912 0.1616 0.053 Uiso 1 1 calc R U . . .
H4A H 0.3392 0.0772 0.0817 0.053 Uiso 1 1 calc R U . . .
H4B H 0.2801 0.1036 0.1510 0.053 Uiso 1 1 calc R U . . .
C5 C 0.3559(2) 0.2576(2) 0.1795(2) 0.0220(7) Uani 1 1 d . . . . .
C6 C 0.3726(2) 0.3489(2) 0.1725(2) 0.0212(6) Uani 1 1 d . . . . .
C7 C 0.3857(2) 0.3982(2) 0.24138(19) 0.0194(6) Uani 1 1 d . . . . .
C8 C 0.4107(2) 0.4909(2) 0.23548(19) 0.0220(7) Uani 1 1 d . . . . .
C9 C 0.3365(3) 0.5408(3) 0.1995(2) 0.0285(8) Uani 1 1 d . . . . .
H9 H 0.3222 0.5160 0.1511 0.043 Uiso 1 1 calc R U . . .
H9A H 0.3545 0.5994 0.1926 0.043 Uiso 1 1 calc R U . . .
H9B H 0.2852 0.5389 0.2317 0.043 Uiso 1 1 calc R U . . .
C10 C 0.4951(3) 0.5001(3) 0.1904(2) 0.0304(8) Uani 1 1 d . . . . .
H10 H 0.5418 0.4686 0.2149 0.046 Uiso 1 1 calc R U . . .
H10A H 0.5112 0.5597 0.1874 0.046 Uiso 1 1 calc R U . . .
H10B H 0.4862 0.4779 0.1402 0.046 Uiso 1 1 calc R U . . .
C11 C 0.4284(3) 0.5297(3) 0.3122(2) 0.0273(8) Uani 1 1 d . . . . .
H11 H 0.3755 0.5274 0.3422 0.041 Uiso 1 1 calc R U . . .
H11A H 0.4465 0.5884 0.3061 0.041 Uiso 1 1 calc R U . . .
H11B H 0.4746 0.4981 0.3370 0.041 Uiso 1 1 calc R U . . .
C12 C 0.3735(2) 0.3593(2) 0.30803(19) 0.0194(6) Uani 1 1 d . . . . .
H12 H 0.3807 0.3914 0.3521 0.023 Uiso 1 1 calc R U . . .
C13 C 0.3503(2) 0.2724(2) 0.31509(19) 0.0191(6) Uani 1 1 d . . . . .
C14 C 0.3442(2) 0.2239(2) 0.2485(2) 0.0222(7) Uani 1 1 d . . . . .
H14 H 0.3313 0.1656 0.2524 0.027 Uiso 1 1 calc R U . . .
C15 C 0.3366(2) 0.2402(2) 0.38681(19) 0.0191(6) Uani 1 1 d . . . . .
C16 C 0.3061(2) 0.1570(2) 0.4116(2) 0.0193(6) Uani 1 1 d . . . . .
C17 C 0.3020(2) 0.1598(2) 0.4870(2) 0.0194(6) Uani 1 1 d . . . . .
C18 C 0.3323(2) 0.2435(2) 0.50967(19) 0.0185(6) Uani 1 1 d . . . . .
C19 C 0.3472(2) 0.2769(2) 0.58165(19) 0.0185(6) Uani 1 1 d . . . . .
C20 C 0.3955(2) 0.3535(2) 0.58755(19) 0.0191(6) Uani 1 1 d . . . . .
H20 H 0.4169 0.3788 0.5433 0.023 Uiso 1 1 calc R U . . .
C21 C 0.4122(2) 0.3918(2) 0.65375(19) 0.0191(6) Uani 1 1 d . . . . .
C22 C 0.4656(2) 0.4734(2) 0.6578(2) 0.0217(6) Uani 1 1 d . . . . .
C23 C 0.5084(3) 0.4945(3) 0.5829(2) 0.0293(8) Uani 1 1 d . . . . .
H23 H 0.4633 0.5061 0.5459 0.044 Uiso 1 1 calc R U . . .
H23A H 0.5436 0.4466 0.5664 0.044 Uiso 1 1 calc R U . . .
H23B H 0.5456 0.5441 0.5886 0.044 Uiso 1 1 calc R U . . .
C24 C 0.4061(3) 0.5466(3) 0.6794(2) 0.0290(8) Uani 1 1 d . . . . .
H24 H 0.4401 0.5987 0.6819 0.043 Uiso 1 1 calc R U . . .
H24A H 0.3800 0.5354 0.7281 0.043 Uiso 1 1 calc R U . . .
H24B H 0.3602 0.5527 0.6422 0.043 Uiso 1 1 calc R U . . .
C25 C 0.5396(3) 0.4659(3) 0.7150(2) 0.0281(8) Uani 1 1 d . . . . .
H25 H 0.5704 0.5197 0.7185 0.042 Uiso 1 1 calc R U . . .
H25A H 0.5802 0.4219 0.6993 0.042 Uiso 1 1 calc R U . . .
H25B H 0.5153 0.4514 0.7637 0.042 Uiso 1 1 calc R U . . .
C26 C 0.3751(2) 0.3562(2) 0.72247(19) 0.0203(6) Uani 1 1 d . . . . .
C27 C 0.3305(2) 0.2742(2) 0.71715(19) 0.0185(6) Uani 1 1 d . . . . .
C28 C 0.2979(2) 0.2308(2) 0.78793(19) 0.0225(7) Uani 1 1 d . . . . .
C29 C 0.3741(3) 0.2176(3) 0.8417(2) 0.0321(9) Uani 1 1 d . . . . .
H29 H 0.4201 0.1858 0.8167 0.048 Uiso 1 1 calc R U . . .
H29A H 0.3540 0.1862 0.8853 0.048 Uiso 1 1 calc R U . . .
H29B H 0.3967 0.2724 0.8575 0.048 Uiso 1 1 calc R U . . .
C30 C 0.2267(3) 0.2835(3) 0.8259(2) 0.0294(8) Uani 1 1 d . . . . .
H30 H 0.2490 0.3401 0.8362 0.044 Uiso 1 1 calc R U . . .
H30A H 0.2095 0.2565 0.8725 0.044 Uiso 1 1 calc R U . . .
H30B H 0.1762 0.2876 0.7929 0.044 Uiso 1 1 calc R U . . .
C31 C 0.2579(3) 0.1444(2) 0.7714(2) 0.0306(8) Uani 1 1 d . . . . .
H31 H 0.2084 0.1512 0.7377 0.046 Uiso 1 1 calc R U . . .
H31A H 0.2382 0.1186 0.8179 0.046 Uiso 1 1 calc R U . . .
H31B H 0.3016 0.1082 0.7480 0.046 Uiso 1 1 calc R U . . .
C32 C 0.3181(2) 0.2390(2) 0.64879(19) 0.0194(6) Uani 1 1 d . . . . .
H32 H 0.2887 0.1866 0.6459 0.023 Uiso 1 1 calc R U . . .
N1 N 0.34972(18) 0.28907(17) 0.44808(16) 0.0188(5) Uani 1 1 d . . . . .
O1 O 0.3754(2) 0.38345(19) 0.11028(15) 0.0289(6) Uani 1 1 d . . . . .
O2 O 0.3809(2) 0.39384(19) 0.78303(15) 0.0261(6) Uani 1 1 d . . . . .
Br1 Br 0.27534(2) 0.06188(2) 0.35647(2) 0.02522(9) Uani 1 1 d . . . . .
Br2 Br 0.26572(3) 0.06849(2) 0.54498(2) 0.02772(9) Uani 1 1 d . . . . .
C33 C 0.4721(2) 0.5306(3) 0.9162(2) 0.0266(8) Uani 1 1 d . . . . .
H33 H 0.4446 0.4964 0.8767 0.032 Uiso 1 1 calc R U . . .
H33A H 0.5208 0.5619 0.8933 0.032 Uiso 1 1 calc R U . . .
C34 C 0.5089(3) 0.4714(3) 0.9745(2) 0.0311(8) Uani 1 1 d . . . . .
H34 H 0.4611 0.4473 1.0046 0.037 Uiso 1 1 calc R U . . .
H34A H 0.5481 0.5027 1.0082 0.037 Uiso 1 1 calc R U . . .
C35 C 0.5589(3) 0.4010(3) 0.9357(3) 0.0371(10) Uani 1 1 d . . . . .
H35 H 0.5193 0.3693 0.9035 0.056 Uiso 1 1 calc R U . . .
H35A H 0.5838 0.3632 0.9731 0.056 Uiso 1 1 calc R U . . .
H35B H 0.6056 0.4253 0.9056 0.056 Uiso 1 1 calc R U . . .
C36 C 0.3706(2) 0.6434(3) 0.8785(2) 0.0259(7) Uani 1 1 d . . . . .
H36 H 0.3247 0.6817 0.8969 0.031 Uiso 1 1 calc R U . . .
H36A H 0.3428 0.6032 0.8439 0.031 Uiso 1 1 calc R U . . .
C37 C 0.4363(3) 0.6955(3) 0.8348(2) 0.0311(8) Uani 1 1 d . . . . .
H37 H 0.4667 0.7349 0.8684 0.037 Uiso 1 1 calc R U . . .
H37A H 0.4801 0.6580 0.8118 0.037 Uiso 1 1 calc R U . . .
C38 C 0.3883(3) 0.7442(3) 0.7747(3) 0.0350(9) Uani 1 1 d . . . . .
H38 H 0.3541 0.7051 0.7444 0.053 Uiso 1 1 calc R U . . .
H38A H 0.4303 0.7736 0.7431 0.053 Uiso 1 1 calc R U . . .
H38B H 0.3494 0.7853 0.7980 0.053 Uiso 1 1 calc R U . . .
C39 C 0.3293(2) 0.5497(3) 0.9813(2) 0.0263(7) Uani 1 1 d . . . . .
H39 H 0.3485 0.5297 1.0307 0.032 Uiso 1 1 calc R U . . .
H39A H 0.2828 0.5916 0.9896 0.032 Uiso 1 1 calc R U . . .
C40 C 0.2908(3) 0.4760(3) 0.9398(2) 0.0295(8) Uani 1 1 d . . . . .
H40 H 0.3333 0.4294 0.9373 0.035 Uiso 1 1 calc R U . . .
H40A H 0.2755 0.4929 0.8885 0.035 Uiso 1 1 calc R U . . .
C41 C 0.2101(3) 0.4481(3) 0.9815(2) 0.0292(8) Uani 1 1 d . . . . .
H41 H 0.2258 0.4332 1.0327 0.044 Uiso 1 1 calc R U . . .
H41A H 0.1848 0.3990 0.9567 0.044 Uiso 1 1 calc R U . . .
H41B H 0.1677 0.4940 0.9822 0.044 Uiso 1 1 calc R U . . .
C42 C 0.4484(2) 0.6524(3) 1.0007(2) 0.0289(8) Uani 1 1 d . . . . .
H42 H 0.4674 0.6183 1.0438 0.035 Uiso 1 1 calc R U . . .
H42A H 0.5009 0.6772 0.9779 0.035 Uiso 1 1 calc R U . . .
C43 C 0.3909(3) 0.7235(3) 1.0290(3) 0.0385(11) Uani 1 1 d . . . . .
H43 H 0.3782 0.7629 0.9878 0.046 Uiso 1 1 calc R U . . .
H43A H 0.3351 0.7001 1.0468 0.046 Uiso 1 1 calc R U . . .
C44 C 0.4349(3) 0.7708(3) 1.0919(3) 0.0392(11) Uani 1 1 d . . . . .
H44 H 0.4481 0.7317 1.1324 0.059 Uiso 1 1 calc R U . . .
H44A H 0.3961 0.8151 1.1101 0.059 Uiso 1 1 calc R U . . .
H44B H 0.4888 0.7962 1.0736 0.059 Uiso 1 1 calc R U . . .
N2 N 0.40562(19) 0.5942(2) 0.94425(18) 0.0244(6) Uani 1 1 d . . . . .

loop_
_atom_site_aniso_label
_atom_site_aniso_U_11
_atom_site_aniso_U_22
_atom_site_aniso_U_33
_atom_site_aniso_U_23
_atom_site_aniso_U_13
_atom_site_aniso_U_12
C1 0.037(2) 0.0240(18) 0.0210(16) -0.0066(13) -0.0038(14) -0.0036(15)
C2 0.044(2) 0.035(2) 0.0238(19) -0.0067(14) 0.0054(16) 0.0006(19)
C3 0.045(2) 0.039(2) 0.029(2) -0.0062(15) -0.0166(19) -0.002(2)
C4 0.051(3) 0.026(2) 0.029(2) -0.0094(15) -0.0055(18) -0.0057(18)
C5 0.0234(16) 0.0217(17) 0.0211(16) -0.0045(12) -0.0035(12) -0.0032(13)
C6 0.0226(16) 0.0208(17) 0.0200(15) -0.0043(12) -0.0010(12) -0.0013(13)
C7 0.0202(15) 0.0175(16) 0.0207(15) -0.0018(11) -0.0008(12) -0.0013(12)
C8 0.0264(17) 0.0203(17) 0.0193(16) -0.0033(11) 0.0006(12) -0.0037(13)
C9 0.035(2) 0.0251(19) 0.0251(17) -0.0004(13) -0.0002(15) 0.0011(15)
C10 0.033(2) 0.029(2) 0.0292(19) -0.0024(15) 0.0072(16) -0.0087(16)
C11 0.034(2) 0.0220(18) 0.0260(18) -0.0036(13) -0.0008(15) -0.0078(15)
C12 0.0198(15) 0.0187(16) 0.0197(15) -0.0037(11) 0.0000(12) -0.0031(12)
C13 0.0183(14) 0.0183(16) 0.0208(15) -0.0012(11) -0.0009(11) -0.0035(12)
C14 0.0211(16) 0.0225(18) 0.0229(16) -0.0025(12) -0.0035(13) -0.0022(13)
C15 0.0171(14) 0.0174(16) 0.0228(15) -0.0009(11) -0.0013(12) -0.0029(12)
C16 0.0180(14) 0.0145(15) 0.0255(16) -0.0039(11) -0.0014(12) -0.0021(11)
C17 0.0178(14) 0.0159(15) 0.0244(16) 0.0034(11) 0.0008(12) -0.0023(11)
C18 0.0153(14) 0.0177(16) 0.0226(15) -0.0004(11) 0.0004(11) -0.0009(11)
C19 0.0184(15) 0.0177(16) 0.0195(15) 0.0000(11) -0.0003(11) -0.0001(12)
C20 0.0192(15) 0.0188(16) 0.0194(15) 0.0003(11) 0.0009(11) -0.0026(12)
C21 0.0194(14) 0.0161(15) 0.0218(15) -0.0004(11) 0.0008(12) -0.0010(11)
C22 0.0215(16) 0.0199(16) 0.0237(16) -0.0032(12) -0.0002(12) -0.0035(12)
C23 0.034(2) 0.029(2) 0.0257(18) -0.0006(14) 0.0017(15) -0.0149(16)
C24 0.0326(19) 0.0237(19) 0.0305(19) -0.0017(14) -0.0029(15) -0.0020(14)
C25 0.0256(18) 0.030(2) 0.0288(19) -0.0005(14) -0.0038(14) -0.0039(15)
C26 0.0210(15) 0.0204(17) 0.0196(15) 0.0008(11) -0.0010(12) 0.0003(12)
C27 0.0181(14) 0.0159(15) 0.0215(15) 0.0018(11) 0.0014(11) 0.0020(11)
C28 0.0270(17) 0.0207(17) 0.0199(15) 0.0040(11) 0.0020(12) 0.0018(13)
C29 0.040(2) 0.033(2) 0.0229(18) 0.0059(14) -0.0042(16) 0.0076(17)
C30 0.0327(19) 0.0268(19) 0.0288(17) 0.0046(13) 0.0113(16) 0.0044(16)
C31 0.046(2) 0.0192(17) 0.0264(17) 0.0049(13) 0.0050(16) -0.0046(16)
C32 0.0192(14) 0.0155(15) 0.0235(15) 0.0023(11) -0.0009(12) -0.0010(11)
N1 0.0212(12) 0.0181(13) 0.0170(11) -0.0008(10) -0.0004(11) -0.0020(10)
O1 0.0394(16) 0.0276(15) 0.0198(13) -0.0007(10) -0.0002(11) -0.0035(12)
O2 0.0313(14) 0.0268(14) 0.0202(12) -0.0026(10) 0.0016(10) -0.0046(11)
Br1 0.02911(17) 0.01799(16) 0.02857(17) -0.00544(12) -0.00080(13) -0.00560(14)
Br2 0.0371(2) 0.01733(16) 0.02872(17) 0.00197(13) 0.00292(15) -0.00707(14)
C33 0.0201(16) 0.035(2) 0.0248(17) -0.0044(14) 0.0035(13) 0.0029(14)
C34 0.0249(18) 0.040(2) 0.0283(18) -0.0013(15) 0.0028(14) 0.0053(16)
C35 0.034(2) 0.034(2) 0.043(3) -0.0010(18) 0.0018(17) 0.0084(17)
C36 0.0193(16) 0.032(2) 0.0262(17) -0.0020(14) -0.0015(13) 0.0002(14)
C37 0.0259(18) 0.035(2) 0.032(2) -0.0021(16) 0.0023(15) -0.0034(16)
C38 0.039(2) 0.028(2) 0.038(2) 0.0009(16) 0.0078(18) 0.0045(17)
C39 0.0189(15) 0.038(2) 0.0220(16) -0.0043(14) 0.0035(12) -0.0003(14)
C40 0.0259(17) 0.036(2) 0.0260(18) -0.0044(14) 0.0034(13) -0.0029(15)
C41 0.0254(17) 0.037(2) 0.0256(17) 0.0009(15) 0.0039(13) -0.0017(15)
C42 0.0183(16) 0.038(2) 0.0299(19) -0.0104(15) -0.0014(14) 0.0026(15)
C43 0.0218(18) 0.048(3) 0.045(3) -0.020(2) -0.0040(16) 0.0051(18)
C44 0.027(2) 0.049(3) 0.042(2) -0.019(2) 0.0000(17) -0.0003(19)
N2 0.0164(12) 0.0329(16) 0.0238(14) -0.0056(12) 0.0001(11) 0.0014(11)

loop_
_atom_type_symbol
_atom_type_description
_atom_type_scat_dispersion_real
_atom_type_scat_dispersion_imag
_atom_type_scat_source
C C 0.0033 0.0016 'International Tables Vol C Tables 4.2.6.8 and 6.1.1.4'
H H 0.0000 0.0000 'International Tables Vol C Tables 4.2.6.8 and 6.1.1.4'
Br Br -0.2901 2.4595 'International Tables Vol C Tables 4.2.6.8 and 6.1.1.4'
N N 0.0061 0.0033 'International Tables Vol C Tables 4.2.6.8 and 6.1.1.4'
O O 0.0106 0.0060 'International Tables Vol C Tables 4.2.6.8 and 6.1.1.4'

loop_
_geom_angle_atom_site_label_1
_geom_angle_atom_site_label_2
_geom_angle_atom_site_label_3
_geom_angle
_geom_angle_site_symmetry_1
_geom_angle_site_symmetry_3
_geom_angle_publ_flag
C5 C1 C4 111.4(3) . . ?
C5 C1 C2 110.0(3) . . ?
C4 C1 C2 107.5(4) . . ?
C5 C1 C3 110.3(3) . . ?
C4 C1 C3 107.6(3) . . ?
C2 C1 C3 110.1(3) . . ?
C1 C2 H2 109.5 . . ?
C1 C2 H2A 109.5 . . ?
H2 C2 H2A 109.5 . . ?
C1 C2 H2B 109.5 . . ?
H2 C2 H2B 109.5 . . ?
H2A C2 H2B 109.5 . . ?
C1 C3 H3 109.5 . . ?
C1 C3 H3A 109.5 . . ?
H3 C3 H3A 109.5 . . ?
C1 C3 H3B 109.5 . . ?
H3 C3 H3B 109.5 . . ?
H3A C3 H3B 109.5 . . ?
C1 C4 H4 109.5 . . ?
C1 C4 H4A 109.5 . . ?
H4 C4 H4A 109.5 . . ?
C1 C4 H4B 109.5 . . ?
H4 C4 H4B 109.5 . . ?
H4A C4 H4B 109.5 . . ?
C14 C5 C6 119.2(3) . . ?
C14 C5 C1 121.9(3) . . ?
C6 C5 C1 118.9(3) . . ?
O1 C6 C5 121.0(3) . . ?
O1 C6 C7 120.9(3) . . ?
C5 C6 C7 118.1(3) . . ?
C12 C7 C6 118.5(3) . . ?
C12 C7 C8 122.3(3) . . ?
C6 C7 C8 119.2(3) . . ?
C7 C8 C9 109.9(3) . . ?
C7 C8 C11 111.7(3) . . ?
C9 C8 C11 107.7(3) . . ?
C7 C8 C10 109.9(3) . . ?
C9 C8 C10 111.0(3) . . ?
C11 C8 C10 106.6(3) . . ?
C8 C9 H9 109.5 . . ?
C8 C9 H9A 109.5 . . ?
H9 C9 H9A 109.5 . . ?
C8 C9 H9B 109.5 . . ?
H9 C9 H9B 109.5 . . ?
H9A C9 H9B 109.5 . . ?
C8 C10 H10 109.5 . . ?
C8 C10 H10A 109.5 . . ?
H10 C10 H10A 109.5 . . ?
C8 C10 H10B 109.5 . . ?
H10 C10 H10B 109.5 . . ?
H10A C10 H10B 109.5 . . ?
C8 C11 H11 109.5 . . ?
C8 C11 H11A 109.5 . . ?
H11 C11 H11A 109.5 . . ?
C8 C11 H11B 109.5 . . ?
H11 C11 H11B 109.5 . . ?
H11A C11 H11B 109.5 . . ?
C7 C12 C13 123.4(3) . . ?
C7 C12 H12 118.3 . . ?
C13 C12 H12 118.3 . . ?
C15 C13 C14 124.4(3) . . ?
C15 C13 C12 118.1(3) . . ?
C14 C13 C12 117.6(3) . . ?
C5 C14 C13 122.8(3) . . ?
C5 C14 H14 118.6 . . ?
C13 C14 H14 118.6 . . ?
N1 C15 C13 120.9(3) . . ?
N1 C15 C16 108.3(3) . . ?
C13 C15 C16 130.8(3) . . ?
C17 C16 C15 106.8(3) . . ?
C17 C16 Br1 122.9(3) . . ?
C15 C16 Br1 130.3(3) . . ?
C16 C17 C18 107.0(3) . . ?
C16 C17 Br2 123.0(3) . . ?
C18 C17 Br2 130.0(3) . . ?
N1 C18 C19 121.1(3) . . ?
N1 C18 C17 108.7(3) . . ?
C19 C18 C17 130.2(3) . . ?
C18 C19 C32 124.4(3) . . ?
C18 C19 C20 118.1(3) . . ?
C32 C19 C20 117.5(3) . . ?
C21 C20 C19 122.9(3) . . ?
C21 C20 H20 118.6 . . ?
C19 C20 H20 118.6 . . ?
C20 C21 C26 119.3(3) . . ?
C20 C21 C22 121.3(3) . . ?
C26 C21 C22 119.4(3) . . ?
C24 C22 C23 108.3(3) . . ?
C24 C22 C21 109.5(3) . . ?
C23 C22 C21 111.8(3) . . ?
C24 C22 C25 109.4(3) . . ?
C23 C22 C25 106.6(3) . . ?
C21 C22 C25 111.3(3) . . ?
C22 C23 H23 109.5 . . ?
C22 C23 H23A 109.5 . . ?
H23 C23 H23A 109.5 . . ?
C22 C23 H23B 109.5 . . ?
H23 C23 H23B 109.5 . . ?
H23A C23 H23B 109.5 . . ?
C22 C24 H24 109.5 . . ?
C22 C24 H24A 109.5 . . ?
H24 C24 H24A 109.5 . . ?
C22 C24 H24B 109.5 . . ?
H24 C24 H24B 109.5 . . ?
H24A C24 H24B 109.5 . . ?
C22 C25 H25 109.5 . . ?
C22 C25 H25A 109.5 . . ?
H25 C25 H25A 109.5 . . ?
C22 C25 H25B 109.5 . . ?
H25 C25 H25B 109.5 . . ?
H25A C25 H25B 109.5 . . ?
O2 C26 C21 121.4(3) . . ?
O2 C26 C27 120.9(3) . . ?
C21 C26 C27 117.7(3) . . ?
C32 C27 C26 119.0(3) . . ?
C32 C27 C28 121.3(3) . . ?
C26 C27 C28 119.7(3) . . ?
C27 C28 C31 111.9(3) . . ?
C27 C28 C29 109.6(3) . . ?
C31 C28 C29 107.9(3) . . ?
C27 C28 C30 110.9(3) . . ?
C31 C28 C30 106.6(3) . . ?
C29 C28 C30 109.8(3) . . ?
C28 C29 H29 109.5 . . ?
C28 C29 H29A 109.5 . . ?
H29 C29 H29A 109.5 . . ?
C28 C29 H29B 109.5 . . ?
H29 C29 H29B 109.5 . . ?
H29A C29 H29B 109.5 . . ?
C28 C30 H30 109.5 . . ?
C28 C30 H30A 109.5 . . ?
H30 C30 H30A 109.5 . . ?
C28 C30 H30B 109.5 . . ?
H30 C30 H30B 109.5 . . ?
H30A C30 H30B 109.5 . . ?
C28 C31 H31 109.5 . . ?
C28 C31 H31A 109.5 . . ?
H31 C31 H31A 109.5 . . ?
C28 C31 H31B 109.5 . . ?
H31 C31 H31B 109.5 . . ?
H31A C31 H31B 109.5 . . ?
C27 C32 C19 123.2(3) . . ?
C27 C32 H32 118.4 . . ?
C19 C32 H32 118.4 . . ?
C18 N1 C15 109.2(3) . . ?
C34 C33 N2 115.6(3) . . ?
C34 C33 H33 108.4 . . ?
N2 C33 H33 108.4 . . ?
C34 C33 H33A 108.4 . . ?
N2 C33 H33A 108.4 . . ?
H33 C33 H33A 107.4 . . ?
C33 C34 C35 109.0(3) . . ?
C33 C34 H34 109.9 . . ?
C35 C34 H34 109.9 . . ?
C33 C34 H34A 109.9 . . ?
C35 C34 H34A 109.9 . . ?
H34 C34 H34A 108.3 . . ?
C34 C35 H35 109.5 . . ?
C34 C35 H35A 109.5 . . ?
H35 C35 H35A 109.5 . . ?
C34 C35 H35B 109.5 . . ?
H35 C35 H35B 109.5 . . ?
H35A C35 H35B 109.5 . . ?
N2 C36 C37 116.5(3) . . ?
N2 C36 H36 108.2 . . ?
C37 C36 H36 108.2 . . ?
N2 C36 H36A 108.2 . . ?
C37 C36 H36A 108.2 . . ?
H36 C36 H36A 107.3 . . ?
C38 C37 C36 108.6(4) . . ?
C38 C37 H37 110.0 . . ?
C36 C37 H37 110.0 . . ?
C38 C37 H37A 110.0 . . ?
C36 C37 H37A 110.0 . . ?
H37 C37 H37A 108.3 . . ?
C37 C38 H38 109.5 . . ?
C37 C38 H38A 109.5 . . ?
H38 C38 H38A 109.5 . . ?
C37 C38 H38B 109.5 . . ?
H38 C38 H38B 109.5 . . ?
H38A C38 H38B 109.5 . . ?
C40 C39 N2 116.5(3) . . ?
C40 C39 H39 108.2 . . ?
N2 C39 H39 108.2 . . ?
C40 C39 H39A 108.2 . . ?
N2 C39 H39A 108.2 . . ?
H39 C39 H39A 107.3 . . ?
C39 C40 C41 107.7(3) . . ?
C39 C40 H40 110.2 . . ?
C41 C40 H40 110.2 . . ?
C39 C40 H40A 110.2 . . ?
C41 C40 H40A 110.2 . . ?
H40 C40 H40A 108.5 . . ?
C40 C41 H41 109.5 . . ?
C40 C41 H41A 109.5 . . ?
H41 C41 H41A 109.5 . . ?
C40 C41 H41B 109.5 . . ?
H41 C41 H41B 109.5 . . ?
H41A C41 H41B 109.5 . . ?
C43 C42 N2 115.0(3) . . ?
C43 C42 H42 108.5 . . ?
N2 C42 H42 108.5 . . ?
C43 C42 H42A 108.5 . . ?
N2 C42 H42A 108.5 . . ?
H42 C42 H42A 107.5 . . ?
C44 C43 C42 110.9(4) . . ?
C44 C43 H43 109.5 . . ?
C42 C43 H43 109.5 . . ?
C44 C43 H43A 109.5 . . ?
C42 C43 H43A 109.5 . . ?
H43 C43 H43A 108.0 . . ?
C43 C44 H44 109.5 . . ?
C43 C44 H44A 109.5 . . ?
H44 C44 H44A 109.5 . . ?
C43 C44 H44B 109.5 . . ?
H44 C44 H44B 109.5 . . ?
H44A C44 H44B 109.5 . . ?
C36 N2 C42 111.1(3) . . ?
C36 N2 C33 108.8(3) . . ?
C42 N2 C33 109.5(3) . . ?
C36 N2 C39 107.8(3) . . ?
C42 N2 C39 108.8(3) . . ?
C33 N2 C39 110.8(3) . . ?

loop_
_geom_bond_atom_site_label_1
_geom_bond_atom_site_label_2
_geom_bond_distance
_geom_bond_site_symmetry_2
_geom_bond_publ_flag
C1 C5 1.533(5) . ?
C1 C4 1.538(6) . ?
C1 C2 1.541(6) . ?
C1 C3 1.542(6) . ?
C2 H2 0.9800 . ?
C2 H2A 0.9800 . ?
C2 H2B 0.9800 . ?
C3 H3 0.9800 . ?
C3 H3A 0.9800 . ?
C3 H3B 0.9800 . ?
C4 H4 0.9800 . ?
C4 H4A 0.9800 . ?
C4 H4B 0.9800 . ?
C5 C14 1.363(5) . ?
C5 C6 1.478(5) . ?
C6 O1 1.248(5) . ?
C6 C7 1.481(5) . ?
C7 C12 1.362(5) . ?
C7 C8 1.528(5) . ?
C8 C9 1.535(5) . ?
C8 C11 1.536(5) . ?
C8 C10 1.540(5) . ?
C9 H9 0.9800 . ?
C9 H9A 0.9800 . ?
C9 H9B 0.9800 . ?
C10 H10 0.9800 . ?
C10 H10A 0.9800 . ?
C10 H10B 0.9800 . ?
C11 H11 0.9800 . ?
C11 H11A 0.9800 . ?
C11 H11B 0.9800 . ?
C12 C13 1.432(5) . ?
C12 H12 0.9500 . ?
C13 C15 1.404(5) . ?
C13 C14 1.429(5) . ?
C14 H14 0.9500 . ?
C15 N1 1.364(4) . ?
C15 C16 1.472(5) . ?
C16 C17 1.359(5) . ?
C16 Br1 1.870(3) . ?
C17 C18 1.468(5) . ?
C17 Br2 1.873(3) . ?
C18 N1 1.351(5) . ?
C18 C19 1.419(5) . ?
C19 C32 1.423(5) . ?
C19 C20 1.431(5) . ?
C20 C21 1.362(5) . ?
C20 H20 0.9500 . ?
C21 C26 1.475(5) . ?
C21 C22 1.538(5) . ?
C22 C24 1.532(6) . ?
C22 C23 1.537(5) . ?
C22 C25 1.540(5) . ?
C23 H23 0.9800 . ?
C23 H23A 0.9800 . ?
C23 H23B 0.9800 . ?
C24 H24 0.9800 . ?
C24 H24A 0.9800 . ?
C24 H24B 0.9800 . ?
C25 H25 0.9800 . ?
C25 H25A 0.9800 . ?
C25 H25B 0.9800 . ?
C26 O2 1.246(4) . ?
C26 C27 1.477(5) . ?
C27 C32 1.365(5) . ?
C27 C28 1.532(5) . ?
C28 C31 1.535(5) . ?
C28 C29 1.535(5) . ?
C28 C30 1.541(5) . ?
C29 H29 0.9800 . ?
C29 H29A 0.9800 . ?
C29 H29B 0.9800 . ?
C30 H30 0.9800 . ?
C30 H30A 0.9800 . ?
C30 H30B 0.9800 . ?
C31 H31 0.9800 . ?
C31 H31A 0.9800 . ?
C31 H31B 0.9800 . ?
C32 H32 0.9500 . ?
C33 C34 1.520(6) . ?
C33 N2 1.524(5) . ?
C33 H33 0.9900 . ?
C33 H33A 0.9900 . ?
C34 C35 1.528(6) . ?
C34 H34 0.9900 . ?
C34 H34A 0.9900 . ?
C35 H35 0.9800 . ?
C35 H35A 0.9800 . ?
C35 H35B 0.9800 . ?
C36 N2 1.517(5) . ?
C36 C37 1.527(6) . ?
C36 H36 0.9900 . ?
C36 H36A 0.9900 . ?
C37 C38 1.522(6) . ?
C37 H37 0.9900 . ?
C37 H37A 0.9900 . ?
C38 H38 0.9800 . ?
C38 H38A 0.9800 . ?
C38 H38B 0.9800 . ?
C39 C40 1.510(6) . ?
C39 N2 1.525(5) . ?
C39 H39 0.9900 . ?
C39 H39A 0.9900 . ?
C40 C41 1.518(5) . ?
C40 H40 0.9900 . ?
C40 H40A 0.9900 . ?
C41 H41 0.9800 . ?
C41 H41A 0.9800 . ?
C41 H41B 0.9800 . ?
C42 C43 1.524(6) . ?
C42 N2 1.524(5) . ?
C42 H42 0.9900 . ?
C42 H42A 0.9900 . ?
C43 C44 1.518(6) . ?
C43 H43 0.9900 . ?
C43 H43A 0.9900 . ?
C44 H44 0.9800 . ?
C44 H44A 0.9800 . ?
C44 H44B 0.9800 . ?

loop_
_geom_torsion_atom_site_label_1
_geom_torsion_atom_site_label_2
_geom_torsion_atom_site_label_3
_geom_torsion_atom_site_label_4
_geom_torsion
_geom_torsion_site_symmetry_1
_geom_torsion_site_symmetry_2
_geom_torsion_site_symmetry_3
_geom_torsion_site_symmetry_4
_geom_torsion_publ_flag
C4 C1 C5 C14 -2.4(5) . . . . ?
C2 C1 C5 C14 -121.5(4) . . . . ?
C3 C1 C5 C14 117.0(4) . . . . ?
C4 C1 C5 C6 178.0(4) . . . . ?
C2 C1 C5 C6 59.0(5) . . . . ?
C3 C1 C5 C6 -62.6(5) . . . . ?
C14 C5 C6 O1 -173.1(4) . . . . ?
C1 C5 C6 O1 6.5(6) . . . . ?
C14 C5 C6 C7 6.8(5) . . . . ?
C1 C5 C6 C7 -173.6(3) . . . . ?
O1 C6 C7 C12 173.6(4) . . . . ?
C5 C6 C7 C12 -6.3(5) . . . . ?
O1 C6 C7 C8 -5.3(5) . . . . ?
C5 C6 C7 C8 174.8(3) . . . . ?
C12 C7 C8 C9 -113.9(4) . . . . ?
C6 C7 C8 C9 65.0(4) . . . . ?
C12 C7 C8 C11 5.6(5) . . . . ?
C6 C7 C8 C11 -175.5(3) . . . . ?
C12 C7 C8 C10 123.7(4) . . . . ?
C6 C7 C8 C10 -57.4(4) . . . . ?
C6 C7 C12 C13 1.3(5) . . . . ?
C8 C7 C12 C13 -179.8(3) . . . . ?
C7 C12 C13 C15 -177.8(3) . . . . ?
C7 C12 C13 C14 3.2(5) . . . . ?
C6 C5 C14 C13 -2.3(6) . . . . ?
C1 C5 C14 C13 178.2(3) . . . . ?
C15 C13 C14 C5 178.4(4) . . . . ?
C12 C13 C14 C5 -2.7(5) . . . . ?
C14 C13 C15 N1 175.2(3) . . . . ?
C12 C13 C15 N1 -3.6(5) . . . . ?
C14 C13 C15 C16 -6.4(6) . . . . ?
C12 C13 C15 C16 174.7(4) . . . . ?
N1 C15 C16 C17 0.2(4) . . . . ?
C13 C15 C16 C17 -178.3(4) . . . . ?
N1 C15 C16 Br1 179.4(3) . . . . ?
C13 C15 C16 Br1 0.9(6) . . . . ?
C15 C16 C17 C18 -1.6(4) . . . . ?
Br1 C16 C17 C18 179.1(2) . . . . ?
C15 C16 C17 Br2 179.5(2) . . . . ?
Br1 C16 C17 Br2 0.3(5) . . . . ?
C16 C17 C18 N1 2.6(4) . . . . ?
Br2 C17 C18 N1 -178.7(3) . . . . ?
C16 C17 C18 C19 -174.6(4) . . . . ?
Br2 C17 C18 C19 4.1(6) . . . . ?
N1 C18 C19 C32 169.5(3) . . . . ?
C17 C18 C19 C32 -13.6(6) . . . . ?
N1 C18 C19 C20 -11.1(5) . . . . ?
C17 C18 C19 C20 165.8(3) . . . . ?
C18 C19 C20 C21 178.8(3) . . . . ?
C32 C19 C20 C21 -1.8(5) . . . . ?
C19 C20 C21 C26 -3.6(5) . . . . ?
C19 C20 C21 C22 179.0(3) . . . . ?
C20 C21 C22 C24 110.0(4) . . . . ?
C26 C21 C22 C24 -67.3(4) . . . . ?
C20 C21 C22 C23 -9.9(5) . . . . ?
C26 C21 C22 C23 172.7(3) . . . . ?
C20 C21 C22 C25 -129.0(4) . . . . ?
C26 C21 C22 C25 53.6(4) . . . . ?
C20 C21 C26 O2 -172.4(3) . . . . ?
C22 C21 C26 O2 5.0(5) . . . . ?
C20 C21 C26 C27 7.6(5) . . . . ?
C22 C21 C26 C27 -175.0(3) . . . . ?
O2 C26 C27 C32 173.7(3) . . . . ?
C21 C26 C27 C32 -6.2(5) . . . . ?
O2 C26 C27 C28 -5.5(5) . . . . ?
C21 C26 C27 C28 174.6(3) . . . . ?
C32 C27 C28 C31 3.9(5) . . . . ?
C26 C27 C28 C31 -176.9(3) . . . . ?
C32 C27 C28 C29 123.5(4) . . . . ?
C26 C27 C28 C29 -57.3(4) . . . . ?
C32 C27 C28 C30 -115.1(4) . . . . ?
C26 C27 C28 C30 64.1(4) . . . . ?
C26 C27 C32 C19 0.8(5) . . . . ?
C28 C27 C32 C19 -179.9(3) . . . . ?
C18 C19 C32 C27 -177.3(3) . . . . ?
C20 C19 C32 C27 3.3(5) . . . . ?
C19 C18 N1 C15 175.0(3) . . . . ?
C17 C18 N1 C15 -2.5(4) . . . . ?
C13 C15 N1 C18 -179.9(3) . . . . ?
C16 C15 N1 C18 1.5(4) . . . . ?
N2 C33 C34 C35 168.3(4) . . . . ?
N2 C36 C37 C38 -176.4(3) . . . . ?
N2 C39 C40 C41 -173.4(3) . . . . ?
N2 C42 C43 C44 172.7(4) . . . . ?
C37 C36 N2 C42 58.8(4) . . . . ?
C37 C36 N2 C33 -61.8(4) . . . . ?
C37 C36 N2 C39 178.0(3) . . . . ?
C43 C42 N2 C36 55.3(5) . . . . ?
C43 C42 N2 C33 175.5(4) . . . . ?
C43 C42 N2 C39 -63.3(5) . . . . ?
C34 C33 N2 C36 -175.7(3) . . . . ?
C34 C33 N2 C42 62.7(4) . . . . ?
C34 C33 N2 C39 -57.3(4) . . . . ?
C40 C39 N2 C36 72.1(4) . . . . ?
C40 C39 N2 C42 -167.2(3) . . . . ?
C40 C39 N2 C33 -46.8(4) . . . . ?
